data_1511951
loop_
_publ_author_name
'Zong, Jie'
'Mague, Joel T.'
'Kraml, Christina M.'
'Pascal, Robert A.'

_publ_section_title
;
 A Congestedin,in-Diphosphine
;
_journal_issue 9
_journal_name_full 'Organic Letters'
_journal_page_first 2179
_journal_paper_doi 10.1021/ol400728m
_journal_volume 15
_journal_year 2013
_chemical_compound_source 'chemical synthesis'
_chemical_formula_moiety 'C39 H31 Cl P2 S3, 2(C H Cl3), Cl, H2 O'
_chemical_formula_sum 'C41 H35 Cl7 O P2 S3'
_chemical_formula_weight 949.96
_chemical_name_common
;
 in,in-bis(triarylphosphine) hydrochloride
;
_chemical_name_systematic
; 
 ? 
;
_space_group_IT_number 14
_symmetry_cell_setting monoclinic
_symmetry_space_group_name_Hall '-P 2yn'
_symmetry_space_group_name_H-M 'P 1 21/n 1'
_atom_sites_solution_hydrogens geom
_atom_sites_solution_primary direct
_atom_sites_solution_secondary difmap
_audit_creation_method SHELXL-97
_cell_angle_alpha 90.00
_cell_angle_beta 94.875(3)
_cell_angle_gamma 90.00
_cell_formula_units_Z 4
_cell_length_a 13.157(2)
_cell_length_b 19.846(4)
_cell_length_c 16.443(3)
_cell_measurement_reflns_used 9652
_cell_measurement_temperature 100(2)
_cell_measurement_theta_max 29.09
_cell_measurement_theta_min 2.69
_cell_volume 4278.0(13)
_computing_cell_refinement 'Bruker SAINT (Bruker-AXS, 2009)'
_computing_data_collection 'Bruker APEX2 (Bruker-AXS, 2010)'
_computing_data_reduction 'Bruker SAINT (Bruker-AXS, 2009)'
_computing_molecular_graphics 'DIAMOND (Brandenburg & Putz, 2012)'
_computing_publication_material 'Bruker SHELXTL (Bruker-AXS, 2008)'
_computing_structure_refinement 'SHELXL (Sheldrick, 2008)'
_computing_structure_solution 'SHELXS (Sheldrick, 2008)'
_diffrn_ambient_temperature 100(2)
_diffrn_measured_fraction_theta_full 0.995
_diffrn_measured_fraction_theta_max 0.968
_diffrn_measurement_device_type 'Bruker Smart APEX CCD'
_diffrn_measurement_method '\f and \w scans'
_diffrn_radiation_monochromator graphite
_diffrn_radiation_source 'fine-focus sealed tube'
_diffrn_radiation_type MoK\a
_diffrn_radiation_wavelength 0.71073
_diffrn_reflns_av_R_equivalents 0.0557
_diffrn_reflns_av_sigmaI/netI 0.0332
_diffrn_reflns_limit_h_max 17
_diffrn_reflns_limit_h_min -17
_diffrn_reflns_limit_k_max 26
_diffrn_reflns_limit_k_min -27
_diffrn_reflns_limit_l_max 22
_diffrn_reflns_limit_l_min -22
_diffrn_reflns_number 75153
_diffrn_reflns_theta_full 28.50
_diffrn_reflns_theta_max 29.19
_diffrn_reflns_theta_min 1.91
_exptl_absorpt_coefficient_mu 0.719
_exptl_absorpt_correction_T_max 0.8998
_exptl_absorpt_correction_T_min 0.7673
_exptl_absorpt_correction_type multi-scan
_exptl_absorpt_process_details 'SADABS (Sheldrick, 2009)'
_exptl_crystal_colour colourless
_exptl_crystal_density_diffrn 1.475
_exptl_crystal_density_method 'not measured'
_exptl_crystal_description column
_exptl_crystal_F_000 1944
_exptl_crystal_size_max 0.38
_exptl_crystal_size_mid 0.16
_exptl_crystal_size_min 0.15
_refine_diff_density_max 0.803
_refine_diff_density_min -0.700
_refine_diff_density_rms 0.072
_refine_ls_extinction_method none
_refine_ls_goodness_of_fit_ref 1.042
_refine_ls_hydrogen_treatment mixed
_refine_ls_matrix_type full
_refine_ls_number_parameters 491
_refine_ls_number_reflns 11199
_refine_ls_number_restraints 0
_refine_ls_restrained_S_all 1.042
_refine_ls_R_factor_all 0.0412
_refine_ls_R_factor_gt 0.0344
_refine_ls_shift/su_max 0.001
_refine_ls_shift/su_mean 0.000
_refine_ls_structure_factor_coef Fsqd
_refine_ls_weighting_details 'calc w=1/[\s^2^(Fo^2^)+(0.0406P)^2^+2.8727P] where P=(Fo^2^+2Fc^2^)/3'
_refine_ls_weighting_scheme calc
_refine_ls_wR_factor_gt 0.0850
_refine_ls_wR_factor_ref 0.0900
_reflns_number_gt 9721
_reflns_number_total 11199
_reflns_threshold_expression >2\s(I)
_cod_data_source_file ol400728m_si_002.cif
_cod_data_source_block rap040_0m
_cod_depositor_comments
;
The following automatic conversions were performed:

'_symmetry_cell_setting' value 'Monoclinic' changed to 'monoclinic'
according to /home/saulius/struct/CIF-dictionaries/cif_core.dic
dictionary named 'cif_core.dic' version 2.4.2 from 2011-04-26.

Automatic conversion script
Id: cif_fix_values 1891 2012-01-12 08:04:46Z andrius 
;
_cod_original_cell_volume 4277.9(13)
_cod_original_sg_symbol_H-M P2(1)/n
_cod_database_code 1511951

loop_
_symmetry_equiv_pos_as_xyz
'x, y, z'
'-x+1/2, y+1/2, -z+1/2'
'-x, -y, -z'
'x-1/2, -y-1/2, z-1/2'

loop_
_atom_site_label
_atom_site_type_symbol
_atom_site_fract_x
_atom_site_fract_y
_atom_site_fract_z
_atom_site_U_iso_or_equiv
_atom_site_adp_type
_atom_site_occupancy
_atom_site_symmetry_multiplicity
_atom_site_calc_flag
_atom_site_refinement_flags
S1 S 0.36486(3) 0.222212(19) 0.28046(2) 0.01482(8) Uani 1 1 d .
S2 S 0.33992(3) 0.436643(18) 0.12635(2) 0.01484(8) Uani 1 1 d .
S3 S 0.66815(3) 0.325490(19) 0.19626(2) 0.01475(8) Uani 1 1 d .
P1 P 0.44324(3) 0.293131(19) 0.12577(2) 0.01227(8) Uani 1 1 d .
H1P H 0.4557(14) 0.3263(10) 0.1936(12) 0.019(5) Uiso 1 1 d .
P2 P 0.47911(3) 0.399897(19) 0.32407(2) 0.01171(8) Uani 1 1 d .
C1 C 0.47085(11) 0.20544(7) 0.14449(9) 0.0141(3) Uani 1 1 d .
C2 C 0.52389(12) 0.16783(8) 0.08975(10) 0.0173(3) Uani 1 1 d .
H2 H 0.5437 0.1879 0.0411 0.021 Uiso 1 1 calc R
C3 C 0.54726(12) 0.10071(8) 0.10748(11) 0.0206(3) Uani 1 1 d .
H3 H 0.5820 0.0746 0.0701 0.025 Uiso 1 1 calc R
C4 C 0.52010(12) 0.07170(8) 0.17928(11) 0.0205(3) Uani 1 1 d .
H4 H 0.5383 0.0263 0.1916 0.025 Uiso 1 1 calc R
C5 C 0.46634(12) 0.10871(8) 0.23346(10) 0.0179(3) Uani 1 1 d .
H5 H 0.4474 0.0884 0.2823 0.021 Uiso 1 1 calc R
C6 C 0.44037(11) 0.17546(7) 0.21586(9) 0.0143(3) Uani 1 1 d .
C7 C 0.31238(11) 0.30251(7) 0.08626(9) 0.0133(3) Uani 1 1 d .
C8 C 0.25390(12) 0.24673(8) 0.05932(9) 0.0165(3) Uani 1 1 d .
H8 H 0.2854 0.2041 0.0539 0.020 Uiso 1 1 calc R
C9 C 0.14927(12) 0.25404(8) 0.04050(10) 0.0187(3) Uani 1 1 d .
H9 H 0.1092 0.2163 0.0222 0.022 Uiso 1 1 calc R
C10 C 0.10352(12) 0.31634(9) 0.04836(10) 0.0202(3) Uani 1 1 d .
H10 H 0.0317 0.3206 0.0375 0.024 Uiso 1 1 calc R
C11 C 0.16119(12) 0.37256(8) 0.07184(10) 0.0188(3) Uani 1 1 d .
H11 H 0.1296 0.4155 0.0744 0.023 Uiso 1 1 calc R
C12 C 0.26589(11) 0.36587(8) 0.09164(9) 0.0145(3) Uani 1 1 d .
C13 C 0.53184(11) 0.32513(7) 0.05828(9) 0.0146(3) Uani 1 1 d .
C14 C 0.50369(13) 0.33533(9) -0.02451(10) 0.0198(3) Uani 1 1 d .
H14 H 0.4371 0.3236 -0.0469 0.024 Uiso 1 1 calc R
C15 C 0.57333(13) 0.36273(9) -0.07411(10) 0.0233(3) Uani 1 1 d .
H15 H 0.5546 0.3692 -0.1306 0.028 Uiso 1 1 calc R
C16 C 0.67048(13) 0.38071(9) -0.04118(10) 0.0221(3) Uani 1 1 d .
H16 H 0.7172 0.4005 -0.0751 0.027 Uiso 1 1 calc R
C17 C 0.69947(12) 0.36987(8) 0.04099(10) 0.0180(3) Uani 1 1 d .
H17 H 0.7662 0.3818 0.0629 0.022 Uiso 1 1 calc R
C18 C 0.63100(11) 0.34152(7) 0.09132(9) 0.0141(3) Uani 1 1 d .
C19 C 0.46055(11) 0.24626(8) 0.36335(9) 0.0146(3) Uani 1 1 d .
H19A H 0.4855 0.2059 0.3944 0.018 Uiso 1 1 calc R
H19B H 0.5194 0.2686 0.3409 0.018 Uiso 1 1 calc R
C20 C 0.28322(11) 0.45009(8) 0.22367(9) 0.0162(3) Uani 1 1 d .
H20A H 0.2113 0.4646 0.2134 0.019 Uiso 1 1 calc R
H20B H 0.2850 0.4078 0.2557 0.019 Uiso 1 1 calc R
C21 C 0.67635(12) 0.41352(8) 0.23154(9) 0.0156(3) Uani 1 1 d .
H21A H 0.7343 0.4362 0.2082 0.019 Uiso 1 1 calc R
H21B H 0.6130 0.4378 0.2125 0.019 Uiso 1 1 calc R
C22 C 0.40842(11) 0.29413(7) 0.41808(9) 0.0137(3) Uani 1 1 d .
C23 C 0.35447(12) 0.26682(8) 0.47994(10) 0.0179(3) Uani 1 1 d .
H23 H 0.3536 0.2194 0.4874 0.021 Uiso 1 1 calc R
C24 C 0.30212(12) 0.30795(9) 0.53069(10) 0.0208(3) Uani 1 1 d .
H24 H 0.2661 0.2888 0.5727 0.025 Uiso 1 1 calc R
C25 C 0.30286(12) 0.37729(9) 0.51944(10) 0.0191(3) Uani 1 1 d .
H25 H 0.2670 0.4057 0.5536 0.023 Uiso 1 1 calc R
C26 C 0.35627(12) 0.40522(8) 0.45799(9) 0.0162(3) Uani 1 1 d .
H26 H 0.3560 0.4527 0.4506 0.019 Uiso 1 1 calc R
C27 C 0.41023(11) 0.36458(7) 0.40708(9) 0.0128(3) Uani 1 1 d .
C28 C 0.34495(11) 0.50388(8) 0.26973(9) 0.0140(3) Uani 1 1 d .
C29 C 0.31354(12) 0.57080(8) 0.26159(9) 0.0171(3) Uani 1 1 d .
H29 H 0.2520 0.5812 0.2296 0.021 Uiso 1 1 calc R
C30 C 0.37075(12) 0.62248(8) 0.29958(9) 0.0182(3) Uani 1 1 d .
H30 H 0.3484 0.6679 0.2936 0.022 Uiso 1 1 calc R
C31 C 0.46073(12) 0.60745(8) 0.34636(10) 0.0174(3) Uani 1 1 d .
H31 H 0.5006 0.6426 0.3720 0.021 Uiso 1 1 calc R
C32 C 0.49245(12) 0.54080(8) 0.35566(9) 0.0150(3) Uani 1 1 d .
H32 H 0.5538 0.5309 0.3881 0.018 Uiso 1 1 calc R
C33 C 0.43566(11) 0.48814(7) 0.31814(9) 0.0130(3) Uani 1 1 d .
C34 C 0.69119(11) 0.41580(7) 0.32350(9) 0.0143(3) Uani 1 1 d .
C35 C 0.78962(12) 0.42606(8) 0.36033(10) 0.0177(3) Uani 1 1 d .
H35 H 0.8451 0.4303 0.3272 0.021 Uiso 1 1 calc R
C36 C 0.80756(12) 0.43019(8) 0.44484(10) 0.0187(3) Uani 1 1 d .
H36 H 0.8749 0.4373 0.4690 0.022 Uiso 1 1 calc R
C37 C 0.72721(12) 0.42398(8) 0.49387(10) 0.0171(3) Uani 1 1 d .
H37 H 0.7393 0.4266 0.5516 0.021 Uiso 1 1 calc R
C38 C 0.62877(12) 0.41384(7) 0.45787(9) 0.0148(3) Uani 1 1 d .
H38 H 0.5739 0.4097 0.4916 0.018 Uiso 1 1 calc R
C39 C 0.60898(11) 0.40966(7) 0.37311(9) 0.0128(3) Uani 1 1 d .
Cl1 Cl 0.94329(3) 0.46103(2) 0.14743(2) 0.02229(9) Uani 1 1 d .
O1 O 0.07730(11) 0.57292(7) 0.05188(9) 0.0353(3) Uani 1 1 d .
H1A H 0.0384 0.5457 0.0768 0.042 Uiso 1 1 d R
H1B H 0.0749 0.5619 0.0008 0.042 Uiso 1 1 d R
C40 C 0.75977(13) 0.58810(9) 0.16681(10) 0.0211(3) Uani 1 1 d .
H40 H 0.8258 0.5636 0.1784 0.025 Uiso 1 1 calc R
Cl2 Cl 0.68867(4) 0.54766(2) 0.08585(3) 0.03106(10) Uani 1 1 d .
Cl3 Cl 0.78629(4) 0.67227(2) 0.14101(3) 0.03237(11) Uani 1 1 d .
Cl4 Cl 0.69371(5) 0.58718(3) 0.25530(3) 0.04229(14) Uani 1 1 d .
C41 C 0.03605(13) 0.34297(9) 0.29244(11) 0.0236(3) Uani 1 1 d .
H41 H 0.0172 0.3711 0.2430 0.028 Uiso 1 1 calc R
Cl5 Cl 0.14794(3) 0.29758(2) 0.27733(3) 0.03185(11) Uani 1 1 d .
Cl6 Cl 0.06073(4) 0.39666(3) 0.37784(3) 0.03314(11) Uani 1 1 d .
Cl7 Cl -0.06483(4) 0.28719(3) 0.30697(5) 0.04977(16) Uani 1 1 d .

loop_
_atom_site_aniso_label
_atom_site_aniso_U_11
_atom_site_aniso_U_22
_atom_site_aniso_U_33
_atom_site_aniso_U_23
_atom_site_aniso_U_13
_atom_site_aniso_U_12
S1 0.01383(16) 0.01527(17) 0.01536(17) -0.00094(13) 0.00117(13) 0.00064(13)
S2 0.01821(17) 0.01163(16) 0.01431(17) -0.00128(13) -0.00068(13) -0.00010(13)
S3 0.01554(16) 0.01396(17) 0.01453(17) 0.00009(13) 0.00005(13) 0.00109(13)
P1 0.01319(17) 0.01061(17) 0.01290(17) -0.00029(13) 0.00043(13) 0.00039(13)
P2 0.01274(16) 0.01058(17) 0.01179(17) -0.00043(13) 0.00084(13) 0.00015(13)
C1 0.0139(6) 0.0116(6) 0.0163(7) -0.0011(5) -0.0015(5) 0.0006(5)
C2 0.0182(7) 0.0170(7) 0.0167(7) -0.0017(6) 0.0016(6) 0.0009(6)
C3 0.0198(7) 0.0170(7) 0.0249(8) -0.0059(6) 0.0018(6) 0.0035(6)
C4 0.0209(7) 0.0121(7) 0.0278(9) 0.0005(6) -0.0023(6) 0.0031(6)
C5 0.0176(7) 0.0151(7) 0.0207(8) 0.0028(6) -0.0003(6) 0.0003(6)
C6 0.0128(6) 0.0132(7) 0.0166(7) -0.0022(5) -0.0005(5) 0.0001(5)
C7 0.0146(6) 0.0129(7) 0.0124(7) 0.0009(5) 0.0005(5) 0.0004(5)
C8 0.0195(7) 0.0127(7) 0.0169(7) -0.0004(5) -0.0014(6) 0.0002(6)
C9 0.0199(7) 0.0185(7) 0.0171(7) 0.0002(6) -0.0031(6) -0.0051(6)
C10 0.0153(7) 0.0266(8) 0.0181(8) -0.0015(6) -0.0024(6) -0.0002(6)
C11 0.0184(7) 0.0195(8) 0.0176(7) -0.0036(6) -0.0025(6) 0.0045(6)
C12 0.0168(7) 0.0134(7) 0.0131(7) -0.0015(5) -0.0008(5) -0.0013(5)
C13 0.0170(7) 0.0123(7) 0.0147(7) -0.0001(5) 0.0033(5) 0.0006(5)
C14 0.0205(7) 0.0224(8) 0.0162(7) 0.0001(6) -0.0002(6) 0.0006(6)
C15 0.0275(8) 0.0280(9) 0.0145(7) 0.0041(6) 0.0025(6) 0.0008(7)
C16 0.0254(8) 0.0211(8) 0.0209(8) 0.0021(6) 0.0087(6) -0.0014(7)
C17 0.0179(7) 0.0165(7) 0.0198(8) -0.0017(6) 0.0038(6) -0.0009(6)
C18 0.0167(7) 0.0119(6) 0.0139(7) -0.0012(5) 0.0022(5) 0.0014(5)
C19 0.0155(6) 0.0129(7) 0.0152(7) 0.0003(5) -0.0011(5) 0.0019(5)
C20 0.0148(7) 0.0173(7) 0.0159(7) -0.0034(6) -0.0012(5) 0.0007(6)
C21 0.0188(7) 0.0133(7) 0.0152(7) -0.0016(5) 0.0035(5) -0.0021(6)
C22 0.0122(6) 0.0141(7) 0.0144(7) -0.0007(5) -0.0010(5) -0.0010(5)
C23 0.0167(7) 0.0170(7) 0.0197(8) 0.0035(6) -0.0002(6) -0.0030(6)
C24 0.0185(7) 0.0262(8) 0.0182(8) 0.0022(6) 0.0046(6) -0.0045(6)
C25 0.0163(7) 0.0243(8) 0.0171(7) -0.0037(6) 0.0042(6) -0.0011(6)
C26 0.0165(7) 0.0161(7) 0.0160(7) -0.0016(5) 0.0011(5) -0.0006(6)
C27 0.0119(6) 0.0138(7) 0.0126(7) 0.0000(5) 0.0000(5) -0.0013(5)
C28 0.0151(6) 0.0149(7) 0.0120(7) -0.0009(5) 0.0015(5) 0.0004(5)
C29 0.0195(7) 0.0167(7) 0.0151(7) 0.0005(6) 0.0011(6) 0.0050(6)
C30 0.0257(8) 0.0125(7) 0.0165(7) 0.0005(6) 0.0031(6) 0.0036(6)
C31 0.0228(7) 0.0132(7) 0.0165(7) -0.0019(6) 0.0029(6) -0.0023(6)
C32 0.0173(7) 0.0145(7) 0.0132(7) -0.0008(5) 0.0014(5) -0.0010(6)
C33 0.0153(6) 0.0124(6) 0.0116(6) 0.0007(5) 0.0025(5) 0.0015(5)
C34 0.0157(7) 0.0108(6) 0.0163(7) -0.0001(5) 0.0016(5) -0.0001(5)
C35 0.0149(7) 0.0157(7) 0.0226(8) -0.0012(6) 0.0023(6) -0.0006(6)
C36 0.0164(7) 0.0160(7) 0.0230(8) -0.0009(6) -0.0039(6) 0.0001(6)
C37 0.0205(7) 0.0141(7) 0.0159(7) -0.0006(5) -0.0034(6) 0.0017(6)
C38 0.0170(7) 0.0126(7) 0.0149(7) 0.0002(5) 0.0022(5) 0.0011(5)
C39 0.0150(6) 0.0092(6) 0.0140(7) 0.0001(5) 0.0005(5) -0.0001(5)
Cl1 0.02420(19) 0.02169(19) 0.02121(19) 0.00033(15) 0.00318(15) 0.00458(15)
O1 0.0382(8) 0.0367(8) 0.0315(7) -0.0101(6) 0.0049(6) -0.0115(6)
C40 0.0232(8) 0.0226(8) 0.0175(8) 0.0024(6) 0.0025(6) 0.0022(6)
Cl2 0.0436(3) 0.0223(2) 0.0252(2) 0.00455(16) -0.00960(18) -0.00265(19)
Cl3 0.0379(2) 0.0274(2) 0.0323(2) 0.00389(18) 0.00616(19) -0.01188(19)
Cl4 0.0697(4) 0.0290(2) 0.0324(3) -0.00047(19) 0.0297(3) -0.0052(2)
C41 0.0219(8) 0.0183(8) 0.0302(9) 0.0015(7) 0.0002(7) 0.0028(6)
Cl5 0.0270(2) 0.0217(2) 0.0483(3) -0.00444(19) 0.01145(19) 0.00345(17)
Cl6 0.0297(2) 0.0405(3) 0.0286(2) -0.00796(19) -0.00109(18) 0.01113(19)
Cl7 0.0219(2) 0.0299(3) 0.0972(5) 0.0080(3) 0.0039(3) -0.00170(19)

loop_
_atom_type_symbol
_atom_type_description
_atom_type_scat_dispersion_real
_atom_type_scat_dispersion_imag
_atom_type_scat_source
C C 0.0033 0.0016 'International Tables Vol C Tables 4.2.6.8 and 6.1.1.4'
H H 0.0000 0.0000 'International Tables Vol C Tables 4.2.6.8 and 6.1.1.4'
P P 0.1023 0.0942 'International Tables Vol C Tables 4.2.6.8 and 6.1.1.4'
S S 0.1246 0.1234 'International Tables Vol C Tables 4.2.6.8 and 6.1.1.4'
Cl Cl 0.1484 0.1585 'International Tables Vol C Tables 4.2.6.8 and 6.1.1.4'
O O 0.0106 0.0060 'International Tables Vol C Tables 4.2.6.8 and 6.1.1.4'

loop_
_geom_angle_atom_site_label_1
_geom_angle_atom_site_label_2
_geom_angle_atom_site_label_3
_geom_angle
C6 S1 C19 101.32(7)
C12 S2 C20 98.19(7)
C18 S3 C21 98.03(7)
C13 P1 C7 113.13(7)
C13 P1 C1 108.43(7)
C7 P1 C1 109.59(7)
C13 P1 H1P 108.2(8)
C7 P1 H1P 107.8(8)
C1 P1 H1P 109.6(9)
C39 P2 C27 102.30(7)
C39 P2 C33 101.30(7)
C27 P2 C33 103.37(7)
C2 C1 C6 120.30(14)
C2 C1 P1 120.68(12)
C6 C1 P1 119.01(11)
C3 C2 C1 119.26(15)
C3 C2 H2 120.4
C1 C2 H2 120.4
C4 C3 C2 120.46(15)
C4 C3 H3 119.8
C2 C3 H3 119.8
C3 C4 C5 120.46(15)
C3 C4 H4 119.8
C5 C4 H4 119.8
C6 C5 C4 119.84(15)
C6 C5 H5 120.1
C4 C5 H5 120.1
C5 C6 C1 119.63(14)
C5 C6 S1 120.83(12)
C1 C6 S1 119.50(11)
C8 C7 C12 119.86(14)
C8 C7 P1 121.12(11)
C12 C7 P1 118.61(11)
C9 C8 C7 119.65(14)
C9 C8 H8 120.2
C7 C8 H8 120.2
C10 C9 C8 120.08(15)
C10 C9 H9 120.0
C8 C9 H9 120.0
C11 C10 C9 120.82(15)
C11 C10 H10 119.6
C9 C10 H10 119.6
C10 C11 C12 119.67(15)
C10 C11 H11 120.2
C12 C11 H11 120.2
C11 C12 C7 119.83(14)
C11 C12 S2 120.24(12)
C7 C12 S2 119.91(11)
C14 C13 C18 120.24(14)
C14 C13 P1 121.53(12)
C18 C13 P1 118.22(11)
C15 C14 C13 119.76(15)
C15 C14 H14 120.1
C13 C14 H14 120.1
C14 C15 C16 120.14(15)
C14 C15 H15 119.9
C16 C15 H15 119.9
C17 C16 C15 120.39(15)
C17 C16 H16 119.8
C15 C16 H16 119.8
C16 C17 C18 120.16(15)
C16 C17 H17 119.9
C18 C17 H17 119.9
C17 C18 C13 119.27(14)
C17 C18 S3 120.63(12)
C13 C18 S3 120.10(11)
C22 C19 S1 106.71(10)
C22 C19 H19A 110.4
S1 C19 H19A 110.4
C22 C19 H19B 110.4
S1 C19 H19B 110.4
H19A C19 H19B 108.6
C28 C20 S2 107.38(10)
C28 C20 H20A 110.2
S2 C20 H20A 110.2
C28 C20 H20B 110.2
S2 C20 H20B 110.2
H20A C20 H20B 108.5
C34 C21 S3 110.09(10)
C34 C21 H21A 109.6
S3 C21 H21A 109.6
C34 C21 H21B 109.6
S3 C21 H21B 109.6
H21A C21 H21B 108.2
C23 C22 C27 119.52(14)
C23 C22 C19 118.25(14)
C27 C22 C19 122.20(13)
C24 C23 C22 121.13(15)
C24 C23 H23 119.4
C22 C23 H23 119.4
C25 C24 C23 119.47(15)
C25 C24 H24 120.3
C23 C24 H24 120.3
C24 C25 C26 120.03(15)
C24 C25 H25 120.0
C26 C25 H25 120.0
C25 C26 C27 121.16(15)
C25 C26 H26 119.4
C27 C26 H26 119.4
C26 C27 C22 118.68(13)
C26 C27 P2 122.10(11)
C22 C27 P2 119.18(11)
C29 C28 C33 119.62(14)
C29 C28 C20 118.96(14)
C33 C28 C20 121.37(13)
C30 C29 C28 121.03(15)
C30 C29 H29 119.5
C28 C29 H29 119.5
C31 C30 C29 119.64(14)
C31 C30 H30 120.2
C29 C30 H30 120.2
C30 C31 C32 119.92(14)
C30 C31 H31 120.0
C32 C31 H31 120.0
C31 C32 C33 121.22(14)
C31 C32 H32 119.4
C33 C32 H32 119.4
C32 C33 C28 118.55(14)
C32 C33 P2 122.39(11)
C28 C33 P2 118.93(11)
C35 C34 C39 119.26(14)
C35 C34 C21 118.36(13)
C39 C34 C21 122.37(13)
C36 C35 C34 120.90(14)
C36 C35 H35 119.6
C34 C35 H35 119.6
C37 C36 C35 120.11(14)
C37 C36 H36 119.9
C35 C36 H36 119.9
C36 C37 C38 119.51(15)
C36 C37 H37 120.2
C38 C37 H37 120.2
C37 C38 C39 121.34(14)
C37 C38 H38 119.3
C39 C38 H38 119.3
C38 C39 C34 118.88(14)
C38 C39 P2 122.09(11)
C34 C39 P2 118.98(11)
H1A O1 H1B 109.0
Cl2 C40 Cl4 110.73(10)
Cl2 C40 Cl3 110.73(9)
Cl4 C40 Cl3 109.30(9)
Cl2 C40 H40 108.7
Cl4 C40 H40 108.7
Cl3 C40 H40 108.7
Cl7 C41 Cl5 110.27(10)
Cl7 C41 Cl6 111.12(10)
Cl5 C41 Cl6 108.69(9)
Cl7 C41 H41 108.9
Cl5 C41 H41 108.9
Cl6 C41 H41 108.9

loop_
_geom_bond_atom_site_label_1
_geom_bond_atom_site_label_2
_geom_bond_distance
S1 C6 1.7764(15)
S1 C19 1.8381(15)
S2 C12 1.7756(15)
S2 C20 1.8416(16)
S3 C18 1.7816(16)
S3 C21 1.8410(16)
P1 C13 1.7928(15)
P1 C7 1.7974(15)
P1 C1 1.7989(15)
P1 H1P 1.294(19)
P2 C39 1.8366(16)
P2 C27 1.8400(15)
P2 C33 1.8422(15)
C1 C2 1.400(2)
C1 C6 1.404(2)
C2 C3 1.392(2)
C2 H2 0.9500
C3 C4 1.387(2)
C3 H3 0.9500
C4 C5 1.393(2)
C4 H4 0.9500
C5 C6 1.392(2)
C5 H5 0.9500
C7 C8 1.399(2)
C7 C12 1.404(2)
C8 C9 1.393(2)
C8 H8 0.9500
C9 C10 1.386(2)
C9 H9 0.9500
C10 C11 1.386(2)
C10 H10 0.9500
C11 C12 1.395(2)
C11 H11 0.9500
C13 C14 1.395(2)
C13 C18 1.408(2)
C14 C15 1.388(2)
C14 H14 0.9500
C15 C16 1.392(2)
C15 H15 0.9500
C16 C17 1.389(2)
C16 H16 0.9500
C17 C18 1.393(2)
C17 H17 0.9500
C19 C22 1.513(2)
C19 H19A 0.9900
C19 H19B 0.9900
C20 C28 1.506(2)
C20 H20A 0.9900
C20 H20B 0.9900
C21 C34 1.509(2)
C21 H21A 0.9900
C21 H21B 0.9900
C22 C23 1.398(2)
C22 C27 1.410(2)
C23 C24 1.391(2)
C23 H23 0.9500
C24 C25 1.389(2)
C24 H24 0.9500
C25 C26 1.394(2)
C25 H25 0.9500
C26 C27 1.399(2)
C26 H26 0.9500
C28 C29 1.394(2)
C28 C33 1.412(2)
C29 C30 1.389(2)
C29 H29 0.9500
C30 C31 1.388(2)
C30 H30 0.9500
C31 C32 1.391(2)
C31 H31 0.9500
C32 C33 1.397(2)
C32 H32 0.9500
C34 C35 1.397(2)
C34 C39 1.414(2)
C35 C36 1.392(2)
C35 H35 0.9500
C36 C37 1.388(2)
C36 H36 0.9500
C37 C38 1.392(2)
C37 H37 0.9500
C38 C39 1.398(2)
C38 H38 0.9500
O1 H1A 0.8706
O1 H1B 0.8656
C40 Cl2 1.7550(18)
C40 Cl4 1.7572(17)
C40 Cl3 1.7655(18)
C40 H40 1.0000
C41 Cl7 1.7600(18)
C41 Cl5 1.7614(17)
C41 Cl6 1.7707(19)
C41 H41 1.0000

loop_
_geom_hbond_atom_site_label_D
_geom_hbond_atom_site_label_H
_geom_hbond_atom_site_label_A
_geom_hbond_distance_DH
_geom_hbond_distance_HA
_geom_hbond_distance_DA
_geom_hbond_angle_DHA
_geom_hbond_site_symmetry_A
O1 H1A Cl1 0.87 2.45 3.3135(16) 174 1_455
O1 H1B Cl1 0.87 2.47 3.3342(16) 175 3_665
